data_4026146
loop_
_publ_author_name
'Ying Cheng'
'Jiang-Hua Peng'
'Yong-Jia Li'
'Xun-Yu Shi'
'Ming-Sheng Tang'
'Tian-Yu Tan'

_publ_section_title
;
 N-Heterocyclic Carbene Catalyzed Reaction of Phthalaldehydes:
 Controllable Stereoselective Synthesis of Polyhydroxylated Spiro- and
 Fused Indenones Dictated by the Structure of NHC Catalysts
;
_journal_name_full 'Journal of Organic Chemistry'
_journal_page_first 1844
_journal_page_last 1851
_journal_paper_doi 10.1021/jo102582a
_journal_volume 76
_journal_year 2011
_chemical_formula_moiety 'C16 H12 O4'
_chemical_formula_sum 'C16 H12 O4'
_chemical_formula_weight 268.26
_chemical_name_systematic
; 
 ? 
;
_space_group_IT_number 14
_symmetry_cell_setting monoclinic
_symmetry_space_group_name_Hall '-P 2yn'
_symmetry_space_group_name_H-M 'P 1 21/n 1'
_atom_sites_solution_hydrogens geom
_atom_sites_solution_primary direct
_atom_sites_solution_secondary difmap
_audit_creation_method SHELXL-97
_cell_angle_alpha 90.00
_cell_angle_beta 94.353(2)
_cell_angle_gamma 90.00
_cell_formula_units_Z 4
_cell_length_a 7.0764(8)
_cell_length_b 19.5907(3)
_cell_length_c 8.9411(10)
_cell_measurement_reflns_used 3286
_cell_measurement_temperature 113(2)
_cell_measurement_theta_max 27.9
_cell_measurement_theta_min 2.9
_cell_volume 1235.9(2)
_computing_cell_refinement CrystalClear
_computing_data_collection 'CrystalClear(Rigaku/MSC Inc., 2005)'
_computing_data_reduction CrystalClear
_computing_publication_material 'CrystalStructure 3.7.0'
_computing_structure_refinement 'SHELXL-97 (Sheldrick, 1997)'
_computing_structure_solution 'SHELXS-97 (Sheldrick, 1990)'
_diffrn_ambient_temperature 113(2)
_diffrn_detector_area_resol_mean 7.31
_diffrn_measured_fraction_theta_full 0.992
_diffrn_measured_fraction_theta_max 0.992
_diffrn_measurement_device_type 'Rigaku Saturn CCD area detector'
_diffrn_measurement_method '\w and \f scans'
_diffrn_radiation_monochromator confocal
_diffrn_radiation_source 'rotating anode'
_diffrn_radiation_type MoK\a
_diffrn_radiation_wavelength 0.71070
_diffrn_reflns_av_R_equivalents 0.0316
_diffrn_reflns_av_sigmaI/netI 0.0272
_diffrn_reflns_limit_h_max 9
_diffrn_reflns_limit_h_min -8
_diffrn_reflns_limit_k_max 25
_diffrn_reflns_limit_k_min -25
_diffrn_reflns_limit_l_max 11
_diffrn_reflns_limit_l_min -11
_diffrn_reflns_number 12365
_diffrn_reflns_theta_full 27.88
_diffrn_reflns_theta_max 27.88
_diffrn_reflns_theta_min 3.56
_diffrn_standards_decay_% 0
_diffrn_standards_interval_count 0
_diffrn_standards_interval_time 0
_diffrn_standards_number 0
_exptl_absorpt_coefficient_mu 0.104
_exptl_absorpt_correction_T_max 0.9795
_exptl_absorpt_correction_T_min 0.9735
_exptl_absorpt_correction_type multi-scan
_exptl_absorpt_process_details Crystalclear
_exptl_crystal_colour colorless
_exptl_crystal_density_diffrn 1.442
_exptl_crystal_description block
_exptl_crystal_F_000 560
_exptl_crystal_size_max 0.26
_exptl_crystal_size_mid 0.24
_exptl_crystal_size_min 0.20
_refine_diff_density_max 0.386
_refine_diff_density_min -0.220
_refine_diff_density_rms 0.045
_refine_ls_extinction_coef 0.033(5)
_refine_ls_extinction_expression Fc^*^=kFc[1+0.001xFc^2^\l^3^/sin(2\q)]^-1/4^
_refine_ls_extinction_method SHELXL
_refine_ls_goodness_of_fit_ref 1.092
_refine_ls_hydrogen_treatment mixed
_refine_ls_matrix_type full
_refine_ls_number_parameters 194
_refine_ls_number_reflns 2938
_refine_ls_number_restraints 0
_refine_ls_restrained_S_all 1.092
_refine_ls_R_factor_all 0.0463
_refine_ls_R_factor_gt 0.0399
_refine_ls_shift/su_max 0.000
_refine_ls_shift/su_mean 0.000
_refine_ls_structure_factor_coef Fsqd
_refine_ls_weighting_details 'calc w=1/[\s^2^(Fo^2^)+(0.0444P)^2^+0.4497P] where P=(Fo^2^+2Fc^2^)/3'
_refine_ls_weighting_scheme calc
_refine_ls_wR_factor_gt 0.0964
_refine_ls_wR_factor_ref 0.1009
_reflns_number_gt 2556
_reflns_number_total 2938
_reflns_threshold_expression >2sigma(I)
_cod_data_source_file jo102582a_si_004.cif
_cod_data_source_block shelxl
_cod_database_code 4026146

loop_
_symmetry_equiv_pos_as_xyz
'x, y, z'
'-x+1/2, y+1/2, -z+1/2'
'-x, -y, -z'
'x-1/2, -y-1/2, z-1/2'

loop_
_atom_site_label
_atom_site_type_symbol
_atom_site_fract_x
_atom_site_fract_y
_atom_site_fract_z
_atom_site_U_iso_or_equiv
_atom_site_adp_type
_atom_site_occupancy
_atom_site_symmetry_multiplicity
_atom_site_calc_flag
_atom_site_refinement_flags
O1 O 0.74072(13) 0.53593(4) 0.62068(10) 0.0210(2) Uani 1 1 d .
H1 H 0.851(3) 0.5607(11) 0.642(2) 0.061(6) Uiso 1 1 d .
O2 O 0.49401(14) 0.62707(5) 0.51432(9) 0.0216(2) Uani 1 1 d .
H2 H 0.572(3) 0.5957(10) 0.485(2) 0.047(5) Uiso 1 1 d .
O3 O 0.14173(13) 0.57232(4) 0.54871(10) 0.0214(2) Uani 1 1 d .
H3 H 0.192(3) 0.5401(11) 0.488(2) 0.050(6) Uiso 1 1 d .
O4 O -0.00105(14) 0.62345(5) 0.80743(14) 0.0356(3) Uani 1 1 d .
C1 C 0.61423(16) 0.55610(6) 0.73017(13) 0.0159(2) Uani 1 1 d .
H1A H 0.6880 0.5756 0.8199 0.019 Uiso 1 1 calc R
C2 C 0.46531(16) 0.60986(6) 0.66421(12) 0.0146(2) Uani 1 1 d .
C3 C 0.26341(16) 0.57790(6) 0.68126(13) 0.0161(2) Uani 1 1 d .
C4 C 0.16312(17) 0.62905(6) 0.77857(14) 0.0197(3) Uani 1 1 d .
C5 C 0.49737(17) 0.49678(6) 0.77662(12) 0.0154(2) Uani 1 1 d .
C6 C 0.30438(17) 0.51001(6) 0.75687(13) 0.0157(2) Uani 1 1 d .
C7 C 0.17261(18) 0.46197(6) 0.79791(14) 0.0215(3) Uani 1 1 d .
H7 H 0.0407 0.4715 0.7865 0.026 Uiso 1 1 calc R
C8 C 0.2380(2) 0.39988(7) 0.85579(14) 0.0242(3) Uani 1 1 d .
H8 H 0.1500 0.3666 0.8843 0.029 Uiso 1 1 calc R
C9 C 0.4317(2) 0.38589(6) 0.87252(14) 0.0230(3) Uani 1 1 d .
H9 H 0.4742 0.3427 0.9101 0.028 Uiso 1 1 calc R
C10 C 0.56306(19) 0.43439(6) 0.83477(13) 0.0196(3) Uani 1 1 d .
H10 H 0.6951 0.4252 0.8483 0.024 Uiso 1 1 calc R
C11 C 0.46508(16) 0.67432(5) 0.75767(12) 0.0141(2) Uani 1 1 d .
C12 C 0.29417(17) 0.68493(6) 0.82092(13) 0.0161(2) Uani 1 1 d .
C13 C 0.26229(18) 0.74212(6) 0.90883(14) 0.0196(3) Uani 1 1 d .
H13 H 0.1437 0.7491 0.9497 0.024 Uiso 1 1 calc R
C14 C 0.40925(18) 0.78823(6) 0.93441(14) 0.0209(3) Uani 1 1 d .
H14 H 0.3917 0.8277 0.9935 0.025 Uiso 1 1 calc R
C15 C 0.58358(18) 0.77727(6) 0.87411(14) 0.0205(3) Uani 1 1 d .
H15 H 0.6836 0.8091 0.8945 0.025 Uiso 1 1 calc R
C16 C 0.61290(17) 0.72060(6) 0.78483(13) 0.0181(3) Uani 1 1 d .
H16 H 0.7311 0.7137 0.7434 0.022 Uiso 1 1 calc R

loop_
_atom_site_aniso_label
_atom_site_aniso_U_11
_atom_site_aniso_U_22
_atom_site_aniso_U_33
_atom_site_aniso_U_23
_atom_site_aniso_U_13
_atom_site_aniso_U_12
O1 0.0124(4) 0.0208(4) 0.0304(5) -0.0028(4) 0.0053(4) -0.0001(3)
O2 0.0253(5) 0.0242(5) 0.0155(4) 0.0000(3) 0.0032(4) 0.0058(4)
O3 0.0195(5) 0.0156(4) 0.0271(5) -0.0014(3) -0.0108(4) 0.0005(3)
O4 0.0135(5) 0.0273(5) 0.0669(8) -0.0151(5) 0.0093(5) -0.0032(4)
C1 0.0124(6) 0.0155(5) 0.0196(5) -0.0034(4) -0.0007(4) 0.0007(4)
C2 0.0147(6) 0.0135(5) 0.0155(5) -0.0014(4) 0.0001(4) -0.0004(4)
C3 0.0123(6) 0.0141(5) 0.0211(6) -0.0026(4) -0.0037(4) -0.0009(4)
C4 0.0128(6) 0.0170(6) 0.0291(6) -0.0027(5) -0.0005(5) 0.0009(4)
C5 0.0162(6) 0.0161(5) 0.0135(5) -0.0021(4) -0.0005(4) 0.0008(4)
C6 0.0161(6) 0.0152(5) 0.0155(5) -0.0022(4) -0.0011(4) 0.0000(4)
C7 0.0181(6) 0.0230(6) 0.0233(6) 0.0007(5) -0.0001(5) -0.0028(5)
C8 0.0285(7) 0.0217(6) 0.0222(6) 0.0040(5) 0.0011(5) -0.0067(5)
C9 0.0321(7) 0.0182(6) 0.0182(6) 0.0035(4) -0.0014(5) 0.0018(5)
C10 0.0204(6) 0.0203(6) 0.0177(6) 0.0004(4) -0.0021(5) 0.0035(5)
C11 0.0155(6) 0.0121(5) 0.0148(5) 0.0006(4) 0.0004(4) 0.0003(4)
C12 0.0143(6) 0.0152(5) 0.0186(5) -0.0008(4) -0.0001(4) -0.0001(4)
C13 0.0177(6) 0.0184(6) 0.0229(6) -0.0038(4) 0.0025(5) 0.0022(4)
C14 0.0228(7) 0.0166(5) 0.0233(6) -0.0056(4) 0.0006(5) 0.0011(5)
C15 0.0208(6) 0.0149(5) 0.0255(6) -0.0026(4) 0.0002(5) -0.0037(4)
C16 0.0163(6) 0.0164(5) 0.0219(6) -0.0012(4) 0.0037(4) -0.0024(4)

loop_
_atom_type_symbol
_atom_type_description
_atom_type_scat_dispersion_real
_atom_type_scat_dispersion_imag
_atom_type_scat_source
C C 0.0033 0.0016 'International Tables Vol C Tables 4.2.6.8 and 6.1.1.4'
H H 0.0000 0.0000 'International Tables Vol C Tables 4.2.6.8 and 6.1.1.4'
O O 0.0106 0.0060 'International Tables Vol C Tables 4.2.6.8 and 6.1.1.4'

loop_
_geom_angle_atom_site_label_1
_geom_angle_atom_site_label_2
_geom_angle_atom_site_label_3
_geom_angle
C1 O1 H1 106.2(14)
C2 O2 H2 104.9(13)
C3 O3 H3 108.3(12)
O1 C1 C5 111.18(9)
O1 C1 C2 111.38(9)
C5 C1 C2 104.73(9)
O1 C1 H1A 109.8
C5 C1 H1A 109.8
C2 C1 H1A 109.8
O2 C2 C11 109.33(9)
O2 C2 C1 112.05(9)
C11 C2 C1 112.35(9)
O2 C2 C3 112.53(9)
C11 C2 C3 103.81(9)
C1 C2 C3 106.50(9)
O3 C3 C6 113.00(9)
O3 C3 C4 104.30(9)
C6 C3 C4 113.72(10)
O3 C3 C2 116.59(10)
C6 C3 C2 104.37(9)
C4 C3 C2 104.87(9)
O4 C4 C12 127.56(11)
O4 C4 C3 123.52(11)
C12 C4 C3 108.85(10)
C6 C5 C10 120.53(11)
C6 C5 C1 112.16(10)
C10 C5 C1 127.31(11)
C5 C6 C7 120.79(11)
C5 C6 C3 112.03(10)
C7 C6 C3 127.10(11)
C8 C7 C6 118.64(12)
C8 C7 H7 120.7
C6 C7 H7 120.7
C7 C8 C9 120.64(12)
C7 C8 H8 119.7
C9 C8 H8 119.7
C10 C9 C8 120.66(11)
C10 C9 H9 119.7
C8 C9 H9 119.7
C9 C10 C5 118.70(12)
C9 C10 H10 120.6
C5 C10 H10 120.6
C12 C11 C16 119.85(10)
C12 C11 C2 112.76(10)
C16 C11 C2 127.40(11)
C11 C12 C13 122.13(11)
C11 C12 C4 109.66(10)
C13 C12 C4 128.20(11)
C14 C13 C12 117.73(11)
C14 C13 H13 121.1
C12 C13 H13 121.1
C13 C14 C15 120.64(11)
C13 C14 H14 119.7
C15 C14 H14 119.7
C16 C15 C14 121.15(11)
C16 C15 H15 119.4
C14 C15 H15 119.4
C11 C16 C15 118.48(11)
C11 C16 H16 120.8
C15 C16 H16 120.8

loop_
_geom_bond_atom_site_label_1
_geom_bond_atom_site_label_2
_geom_bond_distance
O1 C1 1.4313(14)
O1 H1 0.93(2)
O2 C2 1.4115(14)
O2 H2 0.88(2)
O3 C3 1.4152(14)
O3 H3 0.92(2)
O4 C4 1.2139(15)
C1 C5 1.5030(16)
C1 C2 1.5726(16)
C1 H1A 1.0000
C2 C11 1.5144(15)
C2 C3 1.5778(16)
C3 C6 1.5101(16)
C3 C4 1.5358(16)
C4 C12 1.4657(16)
C5 C6 1.3881(17)
C5 C10 1.3942(16)
C6 C7 1.3935(17)
C7 C8 1.3877(18)
C7 H7 0.9500
C8 C9 1.395(2)
C8 H8 0.9500
C9 C10 1.3886(18)
C9 H9 0.9500
C10 H10 0.9500
C11 C12 1.3891(16)
C11 C16 1.3916(16)
C12 C13 1.3967(16)
C13 C14 1.3834(17)
C13 H13 0.9500
C14 C15 1.3999(18)
C14 H14 0.9500
C15 C16 1.3920(16)
C15 H15 0.9500
C16 H16 0.9500

loop_
_geom_hbond_atom_site_label_D
_geom_hbond_atom_site_label_H
_geom_hbond_atom_site_label_A
_geom_hbond_distance_DH
_geom_hbond_distance_HA
_geom_hbond_distance_DA
_geom_hbond_angle_DHA
_geom_hbond_site_symmetry_A
O1 H1 O4 0.93(2) 2.14(2) 2.9331(14) 143.3(19) 1_655
O1 H1 O3 0.93(2) 2.29(2) 3.0417(13) 138.3(18) 1_655
O2 H2 O1 0.88(2) 2.01(2) 2.6245(13) 125.6(17) .
O3 H3 O1 0.92(2) 1.86(2) 2.7703(13) 169.1(18) 3_666

loop_
_geom_torsion_atom_site_label_1
_geom_torsion_atom_site_label_2
_geom_torsion_atom_site_label_3
_geom_torsion_atom_site_label_4
_geom_torsion
O1 C1 C2 O2 -1.61(13)
C5 C1 C2 O2 -121.88(10)
O1 C1 C2 C11 -125.16(10)
C5 C1 C2 C11 114.57(10)
O1 C1 C2 C3 121.83(10)
C5 C1 C2 C3 1.56(11)
O2 C2 C3 O3 -1.13(14)
C11 C2 C3 O3 116.96(10)
C1 C2 C3 O3 -124.28(10)
O2 C2 C3 C6 124.27(10)
C11 C2 C3 C6 -117.64(9)
C1 C2 C3 C6 1.13(11)
O2 C2 C3 C4 -115.88(10)
C11 C2 C3 C4 2.21(11)
C1 C2 C3 C4 120.97(10)
O3 C3 C4 O4 52.08(16)
C6 C3 C4 O4 -71.46(16)
C2 C3 C4 O4 175.14(12)
O3 C3 C4 C12 -125.09(10)
C6 C3 C4 C12 111.38(11)
C2 C3 C4 C12 -2.02(12)
O1 C1 C5 C6 -124.46(10)
C2 C1 C5 C6 -4.06(12)
O1 C1 C5 C10 56.07(15)
C2 C1 C5 C10 176.47(11)
C10 C5 C6 C7 1.51(17)
C1 C5 C6 C7 -178.01(10)
C10 C5 C6 C3 -175.38(10)
C1 C5 C6 C3 5.10(13)
O3 C3 C6 C5 123.88(11)
C4 C3 C6 C5 -117.46(11)
C2 C3 C6 C5 -3.76(12)
O3 C3 C6 C7 -52.77(16)
C4 C3 C6 C7 65.89(15)
C2 C3 C6 C7 179.59(11)
C5 C6 C7 C8 -1.48(18)
C3 C6 C7 C8 174.91(11)
C6 C7 C8 C9 0.01(19)
C7 C8 C9 C10 1.46(19)
C8 C9 C10 C5 -1.43(18)
C6 C5 C10 C9 -0.04(17)
C1 C5 C10 C9 179.40(11)
O2 C2 C11 C12 118.51(11)
C1 C2 C11 C12 -116.44(11)
C3 C2 C11 C12 -1.78(12)
O2 C2 C11 C16 -62.05(15)
C1 C2 C11 C16 63.00(15)
C3 C2 C11 C16 177.67(11)
C16 C11 C12 C13 1.83(18)
C2 C11 C12 C13 -178.68(11)
C16 C11 C12 C4 -178.95(10)
C2 C11 C12 C4 0.55(14)
O4 C4 C12 C11 -176.02(14)
C3 C4 C12 C11 0.99(14)
O4 C4 C12 C13 3.1(2)
C3 C4 C12 C13 -179.84(11)
C11 C12 C13 C14 -1.27(18)
C4 C12 C13 C14 179.65(12)
C12 C13 C14 C15 -0.23(19)
C13 C14 C15 C16 1.19(19)
C12 C11 C16 C15 -0.83(17)
C2 C11 C16 C15 179.76(11)
C14 C15 C16 C11 -0.64(18)
